data_1557384
loop_
_publ_author_name
'Huang, Xin'
'Zhang, Yage'
'Liang, Weijian'
'Zhang, Qifeng'
'Zhan, Yaling'
'Kong, Lichun'
'Peng, Bo'

_publ_section_title
;
 Dearomatization of aryl sulfoxides: a switch between mono- and
 dual-difluoroalkylation
;
_journal_issue 11
_journal_name_full 'Chemical Science'
_journal_page_first 3048
_journal_page_last 3053
_journal_paper_doi 10.1039/D0SC00244E
_journal_volume 11
_journal_year 2020
_chemical_formula_sum 'C17 H18 F2 O2 S'
_chemical_formula_weight 324.37
_space_group_IT_number 14
_space_group_name_Hall '-P 2ybc'
_space_group_name_H-M_alt 'P 1 21/c 1'
_symmetry_cell_setting monoclinic
_symmetry_space_group_name_H-M 'P 1 21/c 1'
_atom_sites_solution_hydrogens geom
_atom_sites_solution_primary direct
_atom_sites_solution_secondary difmap
_audit_creation_method SHELXL-97
_audit_update_record
;
2019-12-20 deposited with the CCDC.	2020-02-20 downloaded from the CCDC.
;
_cell_angle_alpha 90.00
_cell_angle_beta 85.689(14)
_cell_angle_gamma 90.00
_cell_formula_units_Z 4
_cell_length_a 8.497(3)
_cell_length_b 13.357(5)
_cell_length_c 13.775(5)
_cell_measurement_reflns_used 2243
_cell_measurement_temperature 294(2)
_cell_measurement_theta_max 22.13
_cell_measurement_theta_min 2.40
_cell_volume 1559.0(10)
_computing_cell_refinement 'Siemens SMART & SAINT'
_computing_data_collection 'Siemens SMART'
_computing_data_reduction 'Siemens XPREP'
_computing_molecular_graphics 'Bruker SHELXTL'
_computing_publication_material 'Bruker SHELXTL'
_computing_structure_refinement 'Siemens SHELXTL'
_computing_structure_solution 'Siemens SHELXTL'
_diffrn_ambient_temperature 294(2)
_diffrn_measured_fraction_theta_full 0.976
_diffrn_measured_fraction_theta_max 0.976
_diffrn_measurement_device_type 'APES-\/c\`o CCDC'
_diffrn_measurement_method '\w scans'
_diffrn_radiation_monochromator graphite
_diffrn_radiation_source 'fine-focus sealed tube'
_diffrn_radiation_type MoK\a
_diffrn_radiation_wavelength 0.71073
_diffrn_reflns_av_R_equivalents 0.1576
_diffrn_reflns_av_sigmaI/netI 0.1254
_diffrn_reflns_limit_h_max 9
_diffrn_reflns_limit_h_min -9
_diffrn_reflns_limit_k_max 14
_diffrn_reflns_limit_k_min -14
_diffrn_reflns_limit_l_max 14
_diffrn_reflns_limit_l_min -13
_diffrn_reflns_number 6417
_diffrn_reflns_theta_full 22.13
_diffrn_reflns_theta_max 22.13
_diffrn_reflns_theta_min 2.40
_diffrn_standards_decay_% none
_diffrn_standards_interval_count none
_diffrn_standards_interval_time none
_diffrn_standards_number none
_exptl_absorpt_coefficient_mu 0.233
_exptl_absorpt_correction_T_max .975
_exptl_absorpt_correction_T_min .954
_exptl_absorpt_correction_type empirical
_exptl_absorpt_process_details 'SADABS (Sheldrick, 1996)'
_exptl_crystal_colour colorless
_exptl_crystal_density_diffrn 1.382
_exptl_crystal_density_method 'not measured'
_exptl_crystal_description block
_exptl_crystal_F_000 680
_exptl_crystal_size_max .28
_exptl_crystal_size_mid .17
_exptl_crystal_size_min .11
_refine_diff_density_max 0.234
_refine_diff_density_min -0.317
_refine_diff_density_rms 0.063
_refine_ls_extinction_method none
_refine_ls_goodness_of_fit_ref 1.011
_refine_ls_hydrogen_treatment mixed
_refine_ls_matrix_type full
_refine_ls_number_parameters 199
_refine_ls_number_reflns 1895
_refine_ls_number_restraints 0
_refine_ls_restrained_S_all 1.011
_refine_ls_R_factor_gt 0.0712
_refine_ls_shift/su_max 0.000
_refine_ls_shift/su_mean 0.000
_refine_ls_structure_factor_coef Fsqd
_refine_ls_weighting_details 'calc w=1/[\s^2^(Fo^2^)+(0.0801P)^2^+0.0000P] where P=(Fo^2^+2Fc^2^)/3'
_refine_ls_weighting_scheme calc
_refine_ls_wR_factor_gt 0.1506
_refine_ls_wR_factor_ref 0.2022
_reflns_number_gt 968
_reflns_number_total 1895
_reflns_threshold_expression >2sigma(I)
_cod_data_source_file d0sc00244e2.cif
_cod_data_source_block 1
_cod_depositor_comments
;
The following automatic conversions were performed:

data item '_symmetry_cell_setting' value 'Monoclinic' was changed to
'monoclinic' in accordance with the
/home/data/users/saulius/crontab/automatic-downloads/rss-feeds/RSC/lib/dictionaries/cif_core.dic
dictionary named 'cif_core.dic' version 2.4.2 last updated on
2011-04-26.

Automatic conversion script
Id: cif_fix_values 7556 2019-12-06 15:28:31Z antanas 

 Adding full bibliography for 1557384--1557385.cif.

 Adding full bibliography for 1557384--1557385.cif.
;
_cod_original_sg_symbol_H-M P2(1)/c
_cod_database_code 1557384
_refine_ls_r_factor_ref 0.1540

loop_
_symmetry_equiv_pos_as_xyz
'x, y, z'
'-x, y+1/2, -z+1/2'
'-x, -y, -z'
'x, -y-1/2, z-1/2'

loop_
_atom_site_label
_atom_site_type_symbol
_atom_site_fract_x
_atom_site_fract_y
_atom_site_fract_z
_atom_site_U_iso_or_equiv
_atom_site_adp_type
_atom_site_occupancy
_atom_site_symmetry_multiplicity
_atom_site_calc_flag
_atom_site_refinement_flags
_atom_site_disorder_assembly
_atom_site_disorder_group
S1 S 0.7006(3) 0.06132(17) 0.59289(15) 0.0757(8) Uani 1 1 d . . .
F1 F 0.6628(5) -0.0291(3) 0.8040(3) 0.0561(12) Uani 1 1 d . . .
O2 O 0.8660(5) 0.0599(3) 0.9275(3) 0.0452(13) Uani 1 1 d . . .
F2 F 0.8634(5) -0.1096(3) 0.7344(3) 0.0643(13) Uani 1 1 d . . .
O1 O 1.0445(5) -0.0663(3) 0.8774(3) 0.0526(14) Uani 1 1 d . . .
H1A H 1.0862 -0.0672 0.9292 0.079 Uiso 1 1 calc R . .
C5 C 0.7945(8) -0.1107(5) 0.9612(4) 0.0401(18) Uani 1 1 d . . .
C6 C 0.7620(9) -0.2775(6) 1.0247(5) 0.058(2) Uani 1 1 d . . .
H6A H 0.7939 -0.3442 1.0246 0.069 Uiso 1 1 calc R . .
C7 C 0.6685(9) -0.0796(6) 1.0229(5) 0.054(2) Uani 1 1 d . . .
H7A H 0.6361 -0.0131 1.0227 0.065 Uiso 1 1 calc R . .
C8 C 0.8864(9) -0.0403(5) 0.8943(5) 0.0457(19) Uani 1 1 d . . .
C9 C 0.8399(8) -0.2091(6) 0.9627(5) 0.0470(19) Uani 1 1 d . . .
H9A H 0.9248 -0.2303 0.9213 0.056 Uiso 1 1 calc R . .
C10 C 0.8854(8) 0.0705(5) 0.7519(5) 0.0442(19) Uani 1 1 d . . .
C11 C 0.7219(8) 0.2203(6) 0.7142(5) 0.052(2) Uani 1 1 d . . .
C12 C 0.8237(9) -0.0309(5) 0.7923(5) 0.050(2) Uani 1 1 d . . .
C13 C 0.7684(8) 0.1275(6) 0.6935(5) 0.048(2) Uani 1 1 d . . .
C14 C 0.7726(9) 0.2700(5) 0.8012(6) 0.057(2) Uani 1 1 d . . .
H14A H 0.7423 0.3362 0.8124 0.068 Uiso 1 1 calc R . .
C15 C 0.5902(9) -0.1479(7) 1.0852(5) 0.062(2) Uani 1 1 d . . .
H15A H 0.5051 -0.1272 1.1268 0.075 Uiso 1 1 calc R . .
C16 C 1.0391(9) 0.0569(6) 0.6850(5) 0.066(2) Uani 1 1 d . . .
H16A H 1.0153 0.0233 0.6263 0.099 Uiso 1 1 calc R . .
H16B H 1.1131 0.0178 0.7182 0.099 Uiso 1 1 calc R . .
H16C H 1.0840 0.1214 0.6692 0.099 Uiso 1 1 calc R . .
C17 C 0.9275(9) 0.1252(5) 0.8459(5) 0.050(2) Uani 1 1 d . . .
H17A H 1.0425 0.1297 0.8463 0.060 Uiso 1 1 calc R . .
C18 C 0.8577(9) 0.2268(6) 0.8639(5) 0.058(2) Uani 1 1 d . . .
H18A H 0.8757 0.2601 0.9213 0.069 Uiso 1 1 calc R . .
C19 C 0.6194(9) 0.2840(6) 0.6541(5) 0.068(2) Uani 1 1 d . . .
H19A H 0.5906 0.2465 0.5987 0.102 Uiso 1 1 calc R . .
H19B H 0.6766 0.3429 0.6324 0.102 Uiso 1 1 calc R . .
H19C H 0.5258 0.3033 0.6930 0.102 Uiso 1 1 calc R . .
C20 C 0.6385(11) -0.2463(7) 1.0856(5) 0.069(3) Uani 1 1 d . . .
H20A H 0.5862 -0.2917 1.1278 0.083 Uiso 1 1 calc R . .
C21 C 0.4893(10) 0.0481(7) 0.6267(6) 0.092(3) Uani 1 1 d . . .
H21A H 0.4403 0.0128 0.5762 0.137 Uiso 1 1 calc R . .
H21B H 0.4424 0.1132 0.6350 0.137 Uiso 1 1 calc R . .
H21C H 0.4742 0.0114 0.6866 0.137 Uiso 1 1 calc R . .

loop_
_atom_site_aniso_label
_atom_site_aniso_U_11
_atom_site_aniso_U_22
_atom_site_aniso_U_33
_atom_site_aniso_U_23
_atom_site_aniso_U_13
_atom_site_aniso_U_12
S1 0.102(2) 0.0796(18) 0.0476(13) -0.0059(11) -0.0193(13) 0.0135(15)
F1 0.054(3) 0.062(3) 0.054(3) 0.009(2) -0.016(2) -0.004(2)
O2 0.056(3) 0.036(3) 0.045(3) 0.003(2) -0.009(2) -0.003(2)
F2 0.092(3) 0.050(3) 0.051(2) -0.009(2) -0.011(2) 0.007(2)
O1 0.046(3) 0.060(3) 0.051(3) 0.006(2) -0.002(2) 0.009(3)
C5 0.047(5) 0.034(5) 0.039(4) 0.001(4) -0.009(4) -0.002(4)
C6 0.070(6) 0.046(5) 0.057(5) 0.003(4) -0.006(5) 0.002(5)
C7 0.050(5) 0.057(5) 0.054(5) 0.007(4) -0.002(4) 0.001(4)
C8 0.046(5) 0.044(5) 0.047(4) 0.003(4) -0.002(4) 0.005(4)
C9 0.046(5) 0.047(5) 0.048(4) 0.002(4) -0.002(4) -0.005(4)
C10 0.050(5) 0.040(5) 0.043(4) 0.001(4) -0.002(4) 0.002(4)
C11 0.052(5) 0.050(5) 0.053(5) 0.010(4) -0.002(4) 0.001(4)
C12 0.046(5) 0.049(5) 0.054(5) 0.002(4) -0.007(4) 0.001(4)
C13 0.048(5) 0.060(6) 0.036(4) 0.008(4) -0.001(4) 0.003(4)
C14 0.056(5) 0.031(4) 0.083(6) 0.009(5) -0.008(5) -0.003(4)
C15 0.048(5) 0.069(7) 0.067(6) -0.003(5) 0.017(4) -0.012(5)
C16 0.056(5) 0.080(6) 0.059(5) 0.014(5) 0.013(4) 0.013(5)
C17 0.051(5) 0.049(5) 0.050(5) 0.010(4) -0.009(4) -0.009(4)
C18 0.069(6) 0.043(5) 0.062(5) 0.002(4) -0.012(5) -0.010(4)
C19 0.067(6) 0.067(6) 0.072(5) 0.016(5) -0.010(5) 0.010(5)
C20 0.092(7) 0.061(6) 0.053(5) 0.015(5) -0.002(5) -0.021(5)
C21 0.083(7) 0.100(8) 0.098(7) -0.001(6) -0.042(6) -0.013(6)

loop_
_atom_type_symbol
_atom_type_description
_atom_type_scat_dispersion_real
_atom_type_scat_dispersion_imag
_atom_type_scat_source
C C 0.0033 0.0016 'International Tables Vol C Tables 4.2.6.8 and 6.1.1.4'
H H 0.0000 0.0000 'International Tables Vol C Tables 4.2.6.8 and 6.1.1.4'
O O 0.0106 0.0060 'International Tables Vol C Tables 4.2.6.8 and 6.1.1.4'
F F 0.0171 0.0103 'International Tables Vol C Tables 4.2.6.8 and 6.1.1.4'
S S 0.1246 0.1234 'International Tables Vol C Tables 4.2.6.8 and 6.1.1.4'

loop_
_geom_angle_atom_site_label_1
_geom_angle_atom_site_label_2
_geom_angle_atom_site_label_3
_geom_angle
_geom_angle_site_symmetry_1
_geom_angle_site_symmetry_3
_geom_angle_publ_flag
C13 S1 C21 102.7(4) . . ?
C8 O2 C17 106.4(5) . . ?
C9 C5 C7 119.1(6) . . ?
C9 C5 C8 118.5(6) . . ?
C7 C5 C8 122.4(6) . . ?
C20 C6 C9 119.2(7) . . ?
C5 C7 C15 119.8(7) . . ?
O1 C8 O2 112.4(6) . . ?
O1 C8 C5 113.6(6) . . ?
O2 C8 C5 110.4(5) . . ?
O1 C8 C12 105.3(5) . . ?
O2 C8 C12 100.1(5) . . ?
C5 C8 C12 114.3(6) . . ?
C5 C9 C6 121.4(7) . . ?
C13 C10 C12 114.2(6) . . ?
C13 C10 C16 107.3(5) . . ?
C12 C10 C16 111.1(6) . . ?
C13 C10 C17 113.9(6) . . ?
C12 C10 C17 101.9(5) . . ?
C16 C10 C17 108.3(6) . . ?
C13 C11 C14 120.0(7) . . ?
C13 C11 C19 125.8(7) . . ?
C14 C11 C19 114.2(7) . . ?
F2 C12 F1 106.8(6) . . ?
F2 C12 C10 114.1(5) . . ?
F1 C12 C10 109.7(6) . . ?
F2 C12 C8 112.8(6) . . ?
F1 C12 C8 107.8(6) . . ?
C10 C12 C8 105.6(6) . . ?
C11 C13 C10 123.2(7) . . ?
C11 C13 S1 121.6(6) . . ?
C10 C13 S1 115.1(5) . . ?
C18 C14 C11 123.6(7) . . ?
C20 C15 C7 120.0(7) . . ?
O2 C17 C18 107.2(5) . . ?
O2 C17 C10 105.4(5) . . ?
C18 C17 C10 116.9(6) . . ?
C14 C18 C17 121.7(7) . . ?
C6 C20 C15 120.5(7) . . ?

loop_
_geom_bond_atom_site_label_1
_geom_bond_atom_site_label_2
_geom_bond_distance
_geom_bond_site_symmetry_2
_geom_bond_publ_flag
S1 C13 1.776(7) . ?
S1 C21 1.829(9) . ?
F1 C12 1.364(8) . ?
O2 C8 1.421(8) . ?
O2 C17 1.486(7) . ?
F2 C12 1.346(7) . ?
O1 C8 1.390(8) . ?
C5 C9 1.371(9) . ?
C5 C7 1.379(8) . ?
C5 C8 1.495(9) . ?
C6 C20 1.359(9) . ?
C6 C9 1.385(9) . ?
C7 C15 1.388(9) . ?
C8 C12 1.545(10) . ?
C10 C13 1.528(9) . ?
C10 C12 1.542(9) . ?
C10 C16 1.551(9) . ?
C10 C17 1.552(9) . ?
C11 C13 1.325(9) . ?
C11 C14 1.463(10) . ?
C11 C19 1.509(9) . ?
C14 C18 1.302(9) . ?
C15 C20 1.376(10) . ?
C17 C18 1.494(10) . ?

loop_
_geom_hbond_atom_site_label_D
_geom_hbond_atom_site_label_H
_geom_hbond_atom_site_label_A
_geom_hbond_distance_DH
_geom_hbond_distance_HA
_geom_hbond_distance_DA
_geom_hbond_angle_DHA
_geom_hbond_site_symmetry_A
O1 H1A O2 0.82 2.05 2.848(6) 165.5 3_757
